data_4341352
loop_
_publ_author_name
'Mishra, Shashank'
'Jeanneau, Erwann'
'Ledoux, Gilles'
'Daniele, St\'ephane'

_publ_section_title
;
 Novel barium-organic incorporated iodometalates: do they have template
 properties for constructing rare heterotrimetallic hybrids?
;
_journal_issue 21
_journal_name_full 'Inorganic chemistry'
_journal_page_first 11721
_journal_page_last 11731
_journal_paper_doi 10.1021/ic501963y
_journal_volume 53
_journal_year 2014
_chemical_formula_moiety 'C22 H48 Ba O10, Cu4 I6'
_chemical_formula_sum 'C22 H48 Ba Cu4 I6 O10'
_chemical_formula_weight 1625.57
_space_group_IT_number 14
_symmetry_cell_setting monoclinic
_symmetry_space_group_name_Hall '-P 2yn'
_symmetry_space_group_name_H-M 'P 1 21/n 1'
_atom_sites_solution_hydrogens difmap
_atom_sites_solution_primary direct
_audit_creation_date 13-07-25
_audit_creation_method CRYSTALS_ver_14.40
_cell_angle_alpha 90
_cell_angle_beta 113.340(10)
_cell_angle_gamma 90
_cell_formula_units_Z 4
_cell_length_a 17.793(2)
_cell_length_b 15.1720(10)
_cell_length_c 17.927(2)
_cell_measurement_reflns_used 6673
_cell_measurement_temperature 150
_cell_measurement_theta_max 29.5093
_cell_measurement_theta_min 3.1826
_cell_volume 4443.5(8)
_computing_cell_refinement
;
CrysAlisPro, Agilent Technologies,
Version 1.171.36.28 (release 01-02-2013 CrysAlis171 .NET)
(compiled Feb  1 2013,16:14:44)
;
_computing_data_collection
;
CrysAlisPro, Agilent Technologies,
Version 1.171.36.28 (release 01-02-2013 CrysAlis171 .NET)
(compiled Feb  1 2013,16:14:44)
;
_computing_data_reduction
;
CrysAlisPro, Agilent Technologies,
Version 1.171.36.28 (release 01-02-2013 CrysAlis171 .NET)
(compiled Feb  1 2013,16:14:44)
;
_computing_molecular_graphics 'CAMERON (Watkin et al., 1996)'
_computing_publication_material 'CRYSTALS (Betteridge et al., 2003)'
_computing_structure_refinement 'CRYSTALS (Betteridge et al., 2003)'
_computing_structure_solution 'SIR97 (Altomare et al., 1999)'
_diffrn_ambient_temperature 150
_diffrn_detector_area_resol_mean 10.4678
_diffrn_measured_fraction_theta_full 0.997
_diffrn_measured_fraction_theta_max 0.865
_diffrn_measurement_device_type 'Xcalibur, Atlas, Gemini ultra'
_diffrn_measurement_method \w
_diffrn_radiation_monochromator graphite
_diffrn_radiation_source 'Enhance (Mo) X-ray Source'
_diffrn_radiation_type 'Mo K\a'
_diffrn_radiation_wavelength 0.7107
_diffrn_reflns_av_R_equivalents 0.087
_diffrn_reflns_limit_h_max 22
_diffrn_reflns_limit_h_min -22
_diffrn_reflns_limit_k_max 16
_diffrn_reflns_limit_k_min -21
_diffrn_reflns_limit_l_max 22
_diffrn_reflns_limit_l_min -22
_diffrn_reflns_number 32684
_diffrn_reflns_theta_full 26.597
_diffrn_reflns_theta_max 29.508
_diffrn_reflns_theta_min 3.394
_diffrn_standards_number 0
_exptl_absorpt_coefficient_mu 6.964
_exptl_absorpt_correction_T_max 0.997
_exptl_absorpt_correction_T_min 0.997
_exptl_absorpt_correction_type analytical
_exptl_absorpt_process_details
;
CrysAlisPro, Agilent Technologies,
Version 1.171.36.28 (release 01-02-2013 CrysAlis171 .NET)
(compiled Feb  1 2013,16:14:44)
Analytical numeric absorption correction using a multifaceted crystal
            model based on expressions derived by R.C. Clark & J.S. Reid.
(Clark, R. C. & Reid, J. S. (1995). Acta Cryst. A51, 887-897)
;
_exptl_crystal_colour colorless
_exptl_crystal_density_diffrn 2.430
_exptl_crystal_density_method 'not measured'
_exptl_crystal_description block
_exptl_crystal_F_000 3000
_exptl_crystal_size_max 0.261
_exptl_crystal_size_mid 0.235
_exptl_crystal_size_min 0.200
_refine_diff_density_max 3.76
_refine_diff_density_min -2.51
_refine_ls_extinction_method None
_refine_ls_goodness_of_fit_ref 0.9898
_refine_ls_hydrogen_treatment constr
_refine_ls_matrix_type full
_refine_ls_number_parameters 388
_refine_ls_number_reflns 10718
_refine_ls_number_restraints 30
_refine_ls_R_factor_all 0.1221
_refine_ls_R_factor_gt 0.0764
_refine_ls_shift/su_max 0.0005826
_refine_ls_shift/su_mean 0.0000240
_refine_ls_structure_factor_coef Fsqd
_refine_ls_weighting_details
;
 Method, part 1, Chebychev polynomial, (Watkin, 1994, Prince, 1982) 
 [weight] = 1.0/[A~0~*T~0~(x)+A~1~*T~1~(x) ... +A~n-1~]*T~n-1~(x)] 
 where A~i~ are the Chebychev coefficients listed below and x= Fcalc/Fmax 
 Method = Robust Weighting (Prince, 1982) 
 W = [weight] * [1-(deltaF/6*sigmaF)^2^]^2^ 
 A~i~ are: 
 849. 0.114E+04 608. 159. 
;
_refine_ls_weighting_scheme calc
_refine_ls_wR_factor_all 0.1602
_refine_ls_wR_factor_gt 0.1289
_refine_ls_wR_factor_ref 0.1602
_reflns_limit_h_max 22
_reflns_limit_h_min -22
_reflns_limit_k_max 21
_reflns_limit_k_min 0
_reflns_limit_l_max 22
_reflns_limit_l_min 0
_reflns_number_gt 6797
_reflns_number_total 10718
_reflns_threshold_expression I>2.0\s(I)
_oxford_diffrn_Wilson_B_factor 3.38
_oxford_diffrn_Wilson_scale 4.97
_oxford_refine_ls_r_factor_ref 0.1221
_oxford_refine_ls_scale 0.7372(14)
_oxford_reflns_number_all 10718
_oxford_reflns_threshold_expression_ref I>-10.0\s(I)
_oxford_structure_analysis_title 'smrb32 in P 1 21/n 1'
_cod_data_source_file ic501963y_si_007.cif
_cod_data_source_block global
_cod_depositor_comments 'Adding full bibliography for 4341352--4341362.cif.'
_cod_original_sg_symbol_H-M 'P 1 21/n 1 '
_cod_original_formula_sum 'C22 H48 Ba1 Cu4 I6 O10'
_cod_database_code 4341352

loop_
_symmetry_equiv_pos_as_xyz
x,y,z
-x,-y,-z
-x+1/2,y+1/2,-z+1/2
x+1/2,-y+1/2,z+1/2

loop_
_atom_site_label
_atom_site_type_symbol
_atom_site_fract_x
_atom_site_fract_y
_atom_site_fract_z
_atom_site_U_iso_or_equiv
_atom_site_occupancy
_atom_site_adp_type
_atom_site_refinement_flags_posn
_atom_site_refinement_flags_adp
O1 O 0.5305(7) 0.6807(10) 0.4476(7) 0.0612 1.0000 Uani . .
O2 O 0.4676(7) 0.8298(9) 0.3525(7) 0.0578 1.0000 Uani . .
O3 O 0.5391(8) 0.8884(8) 0.2491(7) 0.0571 1.0000 Uani . .
O4 O 0.7080(8) 0.9000(8) 0.3448(8) 0.0600 1.0000 Uani . .
O5 O 0.4736(10) 0.6635(11) 0.2270(9) 0.0856 1.0000 Uani . U
O6 O 0.5999(9) 0.7286(12) 0.1878(8) 0.0813 1.0000 Uani . U
O7 O 0.7470(7) 0.6872(9) 0.3038(8) 0.0614 1.0000 Uani . .
O8 O 0.7783(8) 0.6958(10) 0.4684(8) 0.0698 1.0000 Uani . .
O9 O 0.6558(10) 0.8432(13) 0.4927(11) 0.0988 1.0000 Uani . .
O10 O 0.6257(8) 0.5644(9) 0.3586(10) 0.0729 1.0000 Uani . U
C1 C 0.5692(16) 0.6269(18) 0.5145(14) 0.1008 1.0000 Uani . .
C2 C 0.4684(14) 0.7353(17) 0.4559(13) 0.0817 1.0000 Uani . .
C3 C 0.4182(11) 0.7753(15) 0.3768(13) 0.0674 1.0000 Uani . .
C4 C 0.4203(11) 0.8737(15) 0.2789(14) 0.0722 1.0000 Uani . .
C5 C 0.4766(12) 0.9363(14) 0.2602(14) 0.0730 1.0000 Uani . .
C6 C 0.5941(15) 0.9400(14) 0.2272(13) 0.0759 1.0000 Uani . .
C7 C 0.6646(13) 0.9724(14) 0.2962(13) 0.0679 1.0000 Uani . .
C8 C 0.7806(13) 0.9267(18) 0.4136(15) 0.0891 1.0000 Uani . .
C9 C 0.4319(18) 0.5895(19) 0.2409(19) 0.1219 1.0000 Uani . .
C10 C 0.4750(17) 0.6529(19) 0.1442(15) 0.0999 1.0000 Uani . U
C11 C 0.5146(15) 0.720(2) 0.1268(13) 0.0925 1.0000 Uani . U
C12 C 0.6613(15) 0.6900(17) 0.1685(12) 0.0826 1.0000 Uani . .
C13 C 0.7390(13) 0.7143(19) 0.2262(13) 0.0835 1.0000 Uani . .
C14 C 0.8267(12) 0.694(2) 0.3622(17) 0.0943 1.0000 Uani . .
C15 C 0.8320(12) 0.6487(18) 0.4379(16) 0.0903 1.0000 Uani . .
C16 C 0.7860(16) 0.657(2) 0.5395(17) 0.1241 1.0000 Uani . .
C17 C 0.652(3) 0.893(3) 0.540(2) 0.1569 1.0000 Uani . U
C18 C 0.607(3) 0.980(3) 0.508(2) 0.1687 1.0000 Uani . U
C19 C 0.686(3) 0.880(3) 0.6232(19) 0.1695 1.0000 Uani . U
C20 C 0.6276(11) 0.4856(12) 0.3530(14) 0.0617 1.0000 Uani . U
C21 C 0.6755(17) 0.4403(18) 0.3124(16) 0.1071 1.0000 Uani . .
C22 C 0.5792(17) 0.4246(14) 0.3842(18) 0.1063 1.0000 Uani . .
I1 I 0.25632(8) 1.08596(8) 0.14716(8) 0.0563 1.0000 Uani . .
I2 I 0.31712(7) 1.37140(9) 0.23351(7) 0.0551 1.0000 Uani . .
I3 I 0.51259(8) 1.18763(9) 0.27473(8) 0.0641 1.0000 Uani . .
I4 I 0.21879(7) 1.30424(9) -0.02395(7) 0.0551 1.0000 Uani . .
I5 I 0.47552(8) 1.38881(9) 0.08704(9) 0.0647 1.0000 Uani . .
I6 I 0.41929(8) 1.10597(9) 0.01573(8) 0.0599 1.0000 Uani . .
Ba1 Ba 0.61545(5) 0.74356(6) 0.35074(5) 0.0333 1.0000 Uani . .
Cu1 Cu 0.35661(15) 1.21405(17) 0.20896(14) 0.0583 1.0000 Uani . .
Cu2 Cu 0.30346(14) 1.17116(17) 0.04949(14) 0.0571 1.0000 Uani . .
Cu3 Cu 0.34165(15) 1.34909(16) 0.10311(14) 0.0577 1.0000 Uani . .
Cu4 Cu 0.46082(14) 1.22769(17) 0.12404(16) 0.0633 1.0000 Uani . .
H11 H 0.6087 0.5901 0.5055 0.1530 1.0000 Uiso R .
H12 H 0.5960 0.6630 0.5615 0.1530 1.0000 Uiso R .
H13 H 0.5287 0.5908 0.5226 0.1530 1.0000 Uiso R .
H21 H 0.4938 0.7816 0.4954 0.0979 1.0000 Uiso R .
H22 H 0.4337 0.6995 0.4740 0.0980 1.0000 Uiso R .
H31 H 0.3750 0.8101 0.3818 0.0810 1.0000 Uiso R .
H32 H 0.3948 0.7296 0.3367 0.0810 1.0000 Uiso R .
H41 H 0.3767 0.9073 0.2855 0.0880 1.0000 Uiso R .
H42 H 0.3965 0.8313 0.2353 0.0880 1.0000 Uiso R .
H51 H 0.5007 0.9779 0.3045 0.0880 1.0000 Uiso R .
H52 H 0.4451 0.9681 0.2103 0.0879 1.0000 Uiso R .
H61 H 0.5646 0.9899 0.1953 0.0910 1.0000 Uiso R .
H62 H 0.6139 0.9032 0.1947 0.0910 1.0000 Uiso R .
H71 H 0.7003 1.0049 0.2772 0.0821 1.0000 Uiso R .
H72 H 0.6458 1.0113 0.3285 0.0819 1.0000 Uiso R .
H81 H 0.7920 0.8838 0.4563 0.1330 1.0000 Uiso R .
H82 H 0.8260 0.9299 0.3979 0.1330 1.0000 Uiso R .
H83 H 0.7719 0.9835 0.4329 0.1330 1.0000 Uiso R .
H91 H 0.3842 0.6089 0.2490 0.1820 1.0000 Uiso R .
H92 H 0.4683 0.5589 0.2884 0.1821 1.0000 Uiso R .
H93 H 0.4158 0.5512 0.1943 0.1820 1.0000 Uiso R .
H101 H 0.5022 0.5981 0.1421 0.1210 1.0000 Uiso R .
H102 H 0.4191 0.6520 0.1042 0.1211 1.0000 Uiso R .
H111 H 0.4853 0.7743 0.1259 0.1120 1.0000 Uiso R .
H112 H 0.5156 0.7101 0.0735 0.1121 1.0000 Uiso R .
H141 H 0.8411 0.7553 0.3736 0.1141 1.0000 Uiso R .
H142 H 0.8638 0.6654 0.3419 0.1139 1.0000 Uiso R .
H151 H 0.8879 0.6502 0.4781 0.1080 1.0000 Uiso R .
H152 H 0.8144 0.5878 0.4263 0.1080 1.0000 Uiso R .
H161 H 0.7621 0.6944 0.5676 0.1870 1.0000 Uiso R .
H162 H 0.8428 0.6483 0.5727 0.1870 1.0000 Uiso R .
H163 H 0.7584 0.6014 0.5284 0.1870 1.0000 Uiso R .
H181 H 0.6222 1.0222 0.5518 0.2570 1.0000 Uiso R .
H182 H 0.6214 1.0031 0.4654 0.2570 1.0000 Uiso R .
H183 H 0.5491 0.9702 0.4870 0.2570 1.0000 Uiso R .
H191 H 0.7106 0.9342 0.6504 0.2570 1.0000 Uiso R .
H192 H 0.7281 0.8354 0.6363 0.2570 1.0000 Uiso R .
H193 H 0.6441 0.8613 0.6403 0.2570 1.0000 Uiso R .
H211 H 0.6420 0.3960 0.2763 0.1620 1.0000 Uiso R .
H212 H 0.7232 0.4134 0.3526 0.1620 1.0000 Uiso R .
H213 H 0.6919 0.4830 0.2822 0.1620 1.0000 Uiso R .
H221 H 0.6076 0.3695 0.4004 0.1580 1.0000 Uiso R .
H222 H 0.5727 0.4511 0.4299 0.1580 1.0000 Uiso R .
H223 H 0.5263 0.4145 0.3416 0.1580 1.0000 Uiso R .
H131 H 0.7449 0.7779 0.2256 0.1010 1.0000 Uiso R .
H132 H 0.7810 0.6863 0.2125 0.1010 1.0000 Uiso R .
H121 H 0.6559 0.7102 0.1155 0.1011 1.0000 Uiso R .
H122 H 0.6557 0.6264 0.1678 0.1010 1.0000 Uiso R .

loop_
_atom_site_aniso_label
_atom_site_aniso_U_11
_atom_site_aniso_U_22
_atom_site_aniso_U_33
_atom_site_aniso_U_23
_atom_site_aniso_U_13
_atom_site_aniso_U_12
O1 0.053(7) 0.093(10) 0.046(7) 0.006(7) 0.028(6) 0.002(7)
O2 0.046(7) 0.076(9) 0.060(8) 0.010(7) 0.030(6) 0.000(6)
O3 0.071(8) 0.046(7) 0.061(8) 0.012(6) 0.034(7) 0.017(6)
O4 0.072(9) 0.043(7) 0.077(9) 0.001(7) 0.043(8) -0.003(6)
O5 0.091(10) 0.091(10) 0.073(9) -0.012(8) 0.031(8) -0.042(8)
O6 0.078(9) 0.128(12) 0.047(7) -0.003(8) 0.035(6) 0.018(9)
O7 0.046(7) 0.077(9) 0.071(8) 0.008(7) 0.034(6) 0.007(7)
O8 0.056(8) 0.091(11) 0.049(7) 0.009(7) 0.007(6) 0.000(8)
O9 0.089(12) 0.120(15) 0.093(12) -0.041(11) 0.042(10) -0.037(11)
O10 0.061(7) 0.050(7) 0.114(10) -0.001(7) 0.041(7) -0.002(6)
C1 0.12(2) 0.12(2) 0.086(17) 0.050(16) 0.063(16) 0.008(17)
C2 0.091(16) 0.11(2) 0.071(14) 0.004(13) 0.062(13) 0.011(15)
C3 0.039(9) 0.093(16) 0.076(13) 0.002(12) 0.029(9) -0.003(10)
C4 0.043(10) 0.074(14) 0.100(17) 0.020(13) 0.029(11) 0.014(10)
C5 0.057(12) 0.068(14) 0.091(16) 0.025(12) 0.026(11) 0.026(11)
C6 0.107(18) 0.071(14) 0.083(15) 0.037(12) 0.073(15) 0.026(13)
C7 0.073(14) 0.074(14) 0.068(13) 0.019(11) 0.039(12) -0.005(11)
C8 0.064(14) 0.11(2) 0.093(18) -0.006(16) 0.032(13) 0.000(14)
C9 0.11(2) 0.10(2) 0.16(3) 0.00(2) 0.06(2) -0.051(18)
C10 0.102(12) 0.102(12) 0.076(10) -0.009(10) 0.014(10) -0.044(10)
C11 0.088(11) 0.137(14) 0.049(9) -0.004(10) 0.022(8) 0.015(11)
C12 0.113(19) 0.100(18) 0.058(13) 0.004(12) 0.059(14) 0.037(16)
C13 0.066(14) 0.13(2) 0.076(15) 0.016(15) 0.055(13) 0.005(14)
C14 0.046(12) 0.13(2) 0.12(2) -0.029(19) 0.047(13) -0.018(14)
C15 0.039(11) 0.11(2) 0.11(2) -0.013(17) 0.021(12) 0.011(12)
C16 0.084(19) 0.16(3) 0.10(2) 0.04(2) 0.004(16) -0.02(2)
C17 0.25(3) 0.15(2) 0.103(17) -0.037(18) 0.11(2) -0.08(2)
C18 0.25(3) 0.16(2) 0.121(18) -0.037(18) 0.10(2) -0.08(2)
C19 0.26(3) 0.16(2) 0.106(17) -0.037(18) 0.10(2) -0.07(2)
C20 0.052(8) 0.042(7) 0.102(10) 0.000(8) 0.042(8) -0.005(7)
C21 0.12(2) 0.11(2) 0.10(2) -0.023(17) 0.058(18) 0.039(18)
C22 0.15(2) 0.042(12) 0.17(3) 0.015(15) 0.10(2) -0.023(14)
I1 0.0570(7) 0.0549(7) 0.0635(7) 0.0041(6) 0.0308(6) -0.0079(6)
I2 0.0530(7) 0.0638(8) 0.0541(7) -0.0174(6) 0.0272(5) 0.0002(6)
I3 0.0504(7) 0.0611(8) 0.0608(8) -0.0056(6) 0.0007(6) 0.0068(6)
I4 0.0460(6) 0.0813(9) 0.0361(5) 0.0095(6) 0.0143(5) 0.0027(6)
I5 0.0667(8) 0.0614(8) 0.0785(9) -0.0139(7) 0.0420(7) -0.0209(7)
I6 0.0652(8) 0.0613(8) 0.0619(7) -0.0178(6) 0.0346(6) -0.0014(6)
Ba1 0.0370(4) 0.0378(5) 0.0302(4) 0.0024(4) 0.0189(3) 0.0007(4)
Cu1 0.0610(14) 0.0657(15) 0.0493(12) -0.0029(11) 0.0230(11) -0.0001(12)
Cu2 0.0515(13) 0.0700(16) 0.0485(12) -0.0072(11) 0.0186(10) -0.0069(12)
Cu3 0.0586(14) 0.0586(14) 0.0589(14) -0.0004(11) 0.0263(11) 0.0022(11)
Cu4 0.0452(12) 0.0685(16) 0.0745(16) -0.0156(13) 0.0219(12) -0.0016(11)

loop_
_atom_type_symbol
_atom_type_scat_dispersion_real
_atom_type_scat_dispersion_imag
_atom_type_scat_Cromer_Mann_a1
_atom_type_scat_Cromer_Mann_b1
_atom_type_scat_Cromer_Mann_a2
_atom_type_scat_Cromer_Mann_b2
_atom_type_scat_Cromer_Mann_a3
_atom_type_scat_Cromer_Mann_b3
_atom_type_scat_Cromer_Mann_a4
_atom_type_scat_Cromer_Mann_b4
_atom_type_scat_Cromer_Mann_c
_atom_type_scat_source
C 0.0033 0.0016 2.3100 20.8439 1.0200 10.2075 1.5886 0.5687 0.8650 51.6512 0.2156 'International Tables Vol C 4.2.6.8 and 6.1.1.4'
H 0.0000 0.0000 0.4930 10.5109 0.3229 26.1257 0.1402 3.1424 0.0408 57.7998 0.0030 'International Tables Vol C 4.2.6.8 and 6.1.1.4'
O 0.0106 0.0060 3.0485 13.2771 2.2868 5.7011 1.5463 0.3239 0.8670 32.9089 0.2508 'International Tables Vol C 4.2.6.8 and 6.1.1.4'
Cu 0.3201 1.2651 13.3380 3.5828 7.1676 0.2470 5.6158 11.3966 1.6735 64.8126 1.1910 'International Tables Vol C 4.2.6.8 and 6.1.1.4'
I -0.4742 1.8119 20.1472 4.3470 18.9949 0.3814 7.5138 27.7660 2.2735 66.8776 4.0712 'International Tables Vol C 4.2.6.8 and 6.1.1.4'
Ba -0.3244 2.2819 20.3361 3.2160 19.2970 0.2756 10.8880 20.2073 2.6959 167.2020 2.7731 'International Tables Vol C 4.2.6.8 and 6.1.1.4'

loop_
_geom_angle_atom_site_label_1
_geom_angle_atom_site_label_2
_geom_angle_atom_site_label_3
_geom_angle
_geom_angle_publ_flag
C1 O1 C2 112.8(16) yes
C3 O2 C4 110.7(14) yes
C5 O3 C6 115.0(15) yes
C7 O4 C8 112.9(16) yes
C9 O5 C10 107.6(19) yes
C11 O6 C12 116.8(17) yes
C13 O7 C14 113.5(16) yes
C15 O8 C16 108(2) yes
O1 C1 H11 110.0 no
O1 C1 H12 109.1 no
H11 C1 H12 109.7 no
O1 C1 H13 108.7 no
H11 C1 H13 109.8 no
H12 C1 H13 109.5 no
O1 C2 C3 109.6(15) yes
O1 C2 H21 109.7 no
C3 C2 H21 109.4 no
O1 C2 H22 109.2 no
C3 C2 H22 109.3 no
H21 C2 H22 109.6 no
C2 C3 O2 109.2(16) yes
C2 C3 H31 109.6 no
O2 C3 H31 109.1 no
C2 C3 H32 109.8 no
O2 C3 H32 109.4 no
H31 C3 H32 109.7 no
O2 C4 C5 107.6(16) yes
O2 C4 H41 110.0 no
C5 C4 H41 109.1 no
O2 C4 H42 110.2 no
C5 C4 H42 110.7 no
H41 C4 H42 109.2 no
C4 C5 O3 109.7(17) yes
C4 C5 H51 110.0 no
O3 C5 H51 109.4 no
C4 C5 H52 109.0 no
O3 C5 H52 108.9 no
H51 C5 H52 109.7 no
O3 C6 C7 114.0(16) yes
O3 C6 H61 108.8 no
C7 C6 H61 108.9 no
O3 C6 H62 107.5 no
C7 C6 H62 108.0 no
H61 C6 H62 109.6 no
C6 C7 O4 109.6(18) yes
C6 C7 H71 109.8 no
O4 C7 H71 109.7 no
C6 C7 H72 109.0 no
O4 C7 H72 109.6 no
H71 C7 H72 109.1 no
O4 C8 H81 108.9 no
O4 C8 H82 109.6 no
H81 C8 H82 109.3 no
O4 C8 H83 110.0 no
H81 C8 H83 109.5 no
H82 C8 H83 109.5 no
O5 C9 H91 109.7 no
O5 C9 H92 108.8 no
H91 C9 H92 109.8 no
O5 C9 H93 108.8 no
H91 C9 H93 109.7 no
H92 C9 H93 110.0 no
O5 C10 C11 111(2) yes
O5 C10 H101 109.5 no
C11 C10 H101 108.9 no
O5 C10 H102 108.5 no
C11 C10 H102 108.6 no
H101 C10 H102 110.0 no
O6 C11 C10 112(2) yes
O6 C11 H111 108.9 no
C10 C11 H111 108.6 no
O6 C11 H112 109.1 no
C10 C11 H112 108.9 no
H111 C11 H112 109.4 no
O6 C12 C13 110.1(18) yes
O6 C12 H121 109.1 no
C13 C12 H121 109.0 no
O6 C12 H122 109.5 no
C13 C12 H122 109.6 no
H121 C12 H122 109.5 no
C12 C13 O7 109.6(17) yes
C12 C13 H131 109.3 no
O7 C13 H131 109.5 no
C12 C13 H132 109.2 no
O7 C13 H132 109.6 no
H131 C13 H132 109.5 no
O7 C14 C15 109.5(18) yes
O7 C14 H141 109.3 no
C15 C14 H141 109.6 no
O7 C14 H142 109.2 no
C15 C14 H142 109.4 no
H141 C14 H142 109.9 no
C14 C15 O8 107.6(20) yes
C14 C15 H151 110.1 no
O8 C15 H151 109.9 no
C14 C15 H152 110.0 no
O8 C15 H152 109.9 no
H151 C15 H152 109.4 no
O8 C16 H161 109.8 no
O8 C16 H162 109.5 no
H161 C16 H162 109.5 no
O8 C16 H163 109.3 no
H161 C16 H163 109.4 no
H162 C16 H163 109.3 no
O9 C17 C18 118(4) yes
O9 C17 C19 124(5) yes
C18 C17 C19 118(4) yes
C17 C18 H181 109.5 no
C17 C18 H182 110.0 no
H181 C18 H182 109.5 no
C17 C18 H183 109.2 no
H181 C18 H183 109.7 no
H182 C18 H183 108.9 no
C17 C19 H191 110.0 no
C17 C19 H192 109.5 no
H191 C19 H192 109.3 no
C17 C19 H193 108.5 no
H191 C19 H193 109.9 no
H192 C19 H193 109.7 no
O10 C20 C21 123(2) yes
O10 C20 C22 122.6(19) yes
C21 C20 C22 114.7(19) yes
C20 C21 H211 109.3 no
C20 C21 H212 109.7 no
H211 C21 H212 109.7 no
C20 C21 H213 108.9 no
H211 C21 H213 109.8 no
H212 C21 H213 109.5 no
C20 C22 H221 109.5 no
C20 C22 H222 109.7 no
H221 C22 H222 109.5 no
C20 C22 H223 109.0 no
H221 C22 H223 109.5 no
H222 C22 H223 109.6 no
Cu1 I1 Cu2 63.61(8) yes
Cu1 I2 Cu3 64.24(8) yes
Cu1 I3 Cu4 66.95(8) yes
Cu2 I4 Cu3 68.14(8) yes
Cu3 I5 Cu4 63.70(8) yes
Cu2 I6 Cu4 64.00(8) yes
I3 Cu1 I2 112.50(10) yes
I3 Cu1 I1 121.08(11) yes
I2 Cu1 I1 125.73(10) yes
I3 Cu1 Cu2 107.89(10) yes
I2 Cu1 Cu2 113.45(11) yes
I1 Cu1 Cu2 58.13(8) yes
I3 Cu1 Cu3 103.00(10) yes
I2 Cu1 Cu3 57.70(8) yes
I1 Cu1 Cu3 114.02(10) yes
Cu2 Cu1 Cu3 63.28(9) yes
I3 Cu1 Cu4 56.14(8) yes
I2 Cu1 Cu4 107.76(10) yes
I1 Cu1 Cu4 108.27(10) yes
Cu2 Cu1 Cu4 58.69(8) yes
Cu3 Cu1 Cu4 58.46(9) yes
Cu1 Cu2 I1 58.26(8) yes
Cu1 Cu2 I6 111.36(10) yes
I1 Cu2 I6 118.45(11) yes
Cu1 Cu2 I4 104.02(10) yes
I1 Cu2 I4 117.66(10) yes
I6 Cu2 I4 123.28(10) yes
Cu1 Cu2 Cu3 58.74(8) yes
I1 Cu2 Cu3 110.15(10) yes
I6 Cu2 Cu3 109.73(10) yes
I4 Cu2 Cu3 55.85(8) yes
Cu1 Cu2 Cu4 62.93(9) yes
I1 Cu2 Cu4 111.98(10) yes
I6 Cu2 Cu4 58.03(8) yes
I4 Cu2 Cu4 106.65(11) yes
Cu3 Cu2 Cu4 58.34(9) yes
Cu2 Cu3 Cu1 57.98(8) yes
Cu2 Cu3 I5 106.87(10) yes
Cu1 Cu3 I5 114.34(11) yes
Cu2 Cu3 I2 109.14(10) yes
Cu1 Cu3 I2 58.07(8) yes
I5 Cu3 I2 124.65(10) yes
Cu2 Cu3 I4 56.01(7) yes
Cu1 Cu3 I4 103.52(10) yes
I5 Cu3 I4 117.75(10) yes
I2 Cu3 I4 117.05(10) yes
Cu2 Cu3 Cu4 58.32(8) yes
Cu1 Cu3 Cu4 62.64(9) yes
I5 Cu3 Cu4 58.00(8) yes
I2 Cu3 Cu4 111.62(11) yes
I4 Cu3 Cu4 106.77(10) yes
Cu1 Cu4 Cu3 58.90(9) yes
Cu1 Cu4 Cu2 58.38(8) yes
Cu3 Cu4 Cu2 63.33(9) yes
Cu1 Cu4 I5 111.26(10) yes
Cu3 Cu4 I5 58.30(8) yes
Cu2 Cu4 I5 111.28(11) yes
Cu1 Cu4 I6 107.47(10) yes
Cu3 Cu4 I6 114.06(10) yes
Cu2 Cu4 I6 57.97(8) yes
I5 Cu4 I6 121.11(11) yes
Cu1 Cu4 I3 56.91(8) yes
Cu3 Cu4 I3 103.97(10) yes
Cu2 Cu4 I3 108.29(11) yes
I5 Cu4 I3 117.84(10) yes
I6 Cu4 I3 120.21(11) yes

loop_
_geom_bond_atom_site_label_1
_geom_bond_atom_site_label_2
_geom_bond_distance
_geom_bond_publ_flag
O1 C1 1.39(2) yes
O1 C2 1.44(2) yes
O2 C3 1.39(2) yes
O2 C4 1.42(2) yes
O3 C5 1.41(2) yes
O3 C6 1.42(2) yes
O4 C7 1.42(2) yes
O4 C8 1.45(2) yes
O5 C9 1.42(3) yes
O5 C10 1.50(3) yes
O6 C11 1.48(3) yes
O6 C12 1.40(2) yes
O7 C13 1.40(2) yes
O7 C14 1.39(2) yes
O8 C15 1.46(2) yes
O8 C16 1.36(3) yes
O9 C17 1.16(4) yes
O10 C20 1.20(2) yes
C1 H11 0.960 no
C1 H12 0.959 no
C1 H13 0.961 no
C2 C3 1.47(3) yes
C2 H21 0.973 no
C2 H22 0.969 no
C3 H31 0.966 no
C3 H32 0.966 no
C4 C5 1.51(3) yes
C4 H41 0.973 no
C4 H42 0.971 no
C5 H51 0.972 no
C5 H52 0.974 no
C6 C7 1.45(3) yes
C6 H61 0.968 no
C6 H62 0.970 no
C7 H71 0.967 no
C7 H72 0.975 no
C8 H81 0.963 no
C8 H82 0.957 no
C8 H83 0.962 no
C9 H91 0.963 no
C9 H92 0.960 no
C9 H93 0.962 no
C10 C11 1.34(3) yes
C10 H101 0.971 no
C10 H102 0.968 no
C11 H111 0.972 no
C11 H112 0.974 no
C12 C13 1.41(3) yes
C12 H121 0.967 no
C12 H122 0.969 no
C13 H131 0.971 no
C13 H132 0.973 no
C14 C15 1.49(3) yes
C14 H141 0.971 no
C14 H142 0.970 no
C15 H151 0.969 no
C15 H152 0.971 no
C16 H161 0.961 no
C16 H162 0.958 no
C16 H163 0.959 no
C17 C18 1.53(5) yes
C17 C19 1.39(4) yes
C18 H181 0.961 no
C18 H182 0.962 no
C18 H183 0.961 no
C19 H191 0.963 no
C19 H192 0.964 no
C19 H193 0.963 no
C20 C21 1.49(3) yes
C20 C22 1.51(3) yes
C21 H211 0.960 no
C21 H212 0.960 no
C21 H213 0.960 no
C22 H221 0.960 no
C22 H222 0.959 no
C22 H223 0.960 no
I1 Cu1 2.573(3) yes
I1 Cu2 2.570(3) yes
I2 Cu1 2.575(3) yes
I2 Cu3 2.565(3) yes
I3 Cu1 2.581(3) yes
I3 Cu4 2.558(3) yes
I4 Cu2 2.551(3) yes
I4 Cu3 2.546(3) yes
I5 Cu3 2.581(3) yes
I5 Cu4 2.573(3) yes
I6 Cu2 2.565(3) yes
I6 Cu4 2.567(3) yes
Cu1 Cu2 2.711(3) yes
Cu1 Cu3 2.733(3) yes
Cu1 Cu4 2.835(3) yes
Cu2 Cu3 2.856(3) yes
Cu2 Cu4 2.720(3) yes
Cu3 Cu4 2.720(3) yes

loop_
_geom_hbond_atom_site_label_D
_geom_hbond_atom_site_label_H
_geom_hbond_atom_site_label_A
_geom_hbond_angle_DHA
_geom_hbond_distance_DH
_geom_hbond_distance_HA
_geom_hbond_distance_DA
_geom_hbond_publ_flag
C9 H92 O10 130.00 0.950 2.577 3.27(4) yes
